data_7235850
loop_
_publ_author_name
'Connell, Arthur'
'Holliman, Peter J.'
'Jones, Eurig W.'
'Furnell, Leo'
'Kershaw, Christopher'
'Davies, Matthew L.'
'Gwenin, Christopher D.'
'Pitak, Mateusz B.'
'Coles, Simon J.'
'Cooke, Graeme'

_publ_section_title
;
 Multiple linker half-squarylium dyes for dye-sensitized solar cells; are
 two linkers better than one?
;
_journal_issue 6
_journal_name_full 'Journal of Materials Chemistry A'
_journal_page_first 2883
_journal_paper_doi 10.1039/C4TA06896C
_journal_volume 3
_journal_year 2015
_chemical_formula_moiety 'C22 H18 N O5, C16 H36 N'
_chemical_formula_sum 'C38 H54 N2 O5'
_chemical_formula_weight 618.83
_space_group_crystal_system monoclinic
_space_group_IT_number 14
_space_group_name_Hall '-P 2yn'
_space_group_name_H-M_alt 'P 1 21/n 1'
_atom_sites_solution_hydrogens geom
_audit_creation_method SHELXL-2013
_audit_update_record
;
2014-10-22 deposited with the CCDC.
2014-12-19 downloaded from the CCDC.
;
_cell_angle_alpha 90
_cell_angle_beta 109.290(2)
_cell_angle_gamma 90
_cell_formula_units_Z 4
_cell_length_a 13.654(3)
_cell_length_b 17.014(3)
_cell_length_c 16.235(3)
_cell_measurement_reflns_used 9498
_cell_measurement_temperature 100(2)
_cell_measurement_theta_max 27.5
_cell_measurement_theta_min 2.7
_cell_volume 3559.8(12)
_computing_cell_refinement 'CrystalClear-SM Expert 2.1 b29 (Rigaku, 2013)'
_computing_data_collection 'CrystalClear-SM Expert 3.1 b27 (Rigaku, 2012)'
_computing_data_reduction 'CrystalClear-SM Expert 2.1 b29 (Rigaku, 2013)'
_computing_publication_material 'WinGX, ver.2013.3 (L.J. Farrugia, J.App.Cryst.(2012),45,849-854)'
_computing_structure_refinement 'SHELXL-2013 (Sheldrick, 2013)'
_computing_structure_solution 'SUPERFLIP (Palatinus, L. & Chapuis, G. (2007). J. Appl. Cryst. 40, 786-790)'
_diffrn_ambient_temperature 100(2)
_diffrn_detector CCD
_diffrn_detector_area_resol_mean 28.5714
_diffrn_measured_fraction_theta_full 0.999
_diffrn_measured_fraction_theta_max 0.996
_diffrn_measurement_device
;
AFC12 (Right): Kappa 3 circle
;
_diffrn_measurement_device_type
;
Rigaku Saturn724+ (2x2 bin mode)
;
_diffrn_measurement_method 'profile data from \w-scans'
_diffrn_measurement_specimen_support Mitegen
_diffrn_radiation_monochromator Confocal
_diffrn_radiation_type 'Mo K\a'
_diffrn_radiation_wavelength 0.71075
_diffrn_reflns_av_R_equivalents 0.0596
_diffrn_reflns_av_unetI/netI 0.0815
_diffrn_reflns_Laue_measured_fraction_full 0.999
_diffrn_reflns_Laue_measured_fraction_max 0.996
_diffrn_reflns_limit_h_max 17
_diffrn_reflns_limit_h_min -13
_diffrn_reflns_limit_k_max 21
_diffrn_reflns_limit_k_min -22
_diffrn_reflns_limit_l_max 13
_diffrn_reflns_limit_l_min -21
_diffrn_reflns_number 24283
_diffrn_reflns_point_group_measured_fraction_full 0.999
_diffrn_reflns_point_group_measured_fraction_max 0.996
_diffrn_reflns_theta_full 25.242
_diffrn_reflns_theta_max 27.506
_diffrn_reflns_theta_min 2.658
_diffrn_source 'Rotating Anode'
_diffrn_source_current 55.0
_diffrn_source_power 2.5
_diffrn_source_voltage 45.0
_exptl_absorpt_coefficient_mu 0.076
_exptl_absorpt_correction_T_max 1.000
_exptl_absorpt_correction_T_min 0.597
_exptl_absorpt_correction_type multi-scan
_exptl_absorpt_process_details 'CrystalClear-SM Expert 2.1 b29 (Rigaku, 2013)'
_exptl_crystal_colour orange
_exptl_crystal_density_diffrn 1.155
_exptl_crystal_description fragment
_exptl_crystal_F_000 1344
_exptl_crystal_size_max 0.050
_exptl_crystal_size_mid 0.050
_exptl_crystal_size_min 0.030
_refine_diff_density_max 0.271
_refine_diff_density_min -0.213
_refine_diff_density_rms 0.050
_refine_ls_extinction_method none
_refine_ls_goodness_of_fit_ref 1.005
_refine_ls_hydrogen_treatment constr
_refine_ls_matrix_type full
_refine_ls_number_parameters 413
_refine_ls_number_reflns 8162
_refine_ls_number_restraints 0
_refine_ls_restrained_S_all 1.005
_refine_ls_R_factor_all 0.1205
_refine_ls_R_factor_gt 0.0592
_refine_ls_shift/su_max 0.000
_refine_ls_shift/su_mean 0.000
_refine_ls_structure_factor_coef Fsqd
_refine_ls_weighting_details 'w=1/[\s^2^(Fo^2^)+(0.0444P)^2^+1.4684P] where P=(Fo^2^+2Fc^2^)/3'
_refine_ls_weighting_scheme calc
_refine_ls_wR_factor_gt 0.1122
_refine_ls_wR_factor_ref 0.1351
_reflns_Friedel_coverage 0.000
_reflns_number_gt 4856
_reflns_number_total 8162
_reflns_threshold_expression 'I > 2\s(I)'
_cod_data_source_file c4ta06896c2.cif
_cod_data_source_block 5
_cod_original_sg_symbol_H-M 'P 21/n'
_cod_database_code 7235850
_shelx_space_group_comment
;
The symmetry employed for this shelxl refinement is uniquely defined
by the following loop, which should always be used as a source of
symmetry information in preference to the above space-group names.
They are only intended as comments.
;
_shelx_estimated_absorpt_t_min 0.996
_shelx_estimated_absorpt_t_max 0.998
_shelxl_version_number 2013-4

loop_
_space_group_symop_operation_xyz
'x, y, z'
'-x+1/2, y+1/2, -z+1/2'
'-x, -y, -z'
'x-1/2, -y-1/2, z-1/2'

loop_
_atom_site_label
_atom_site_type_symbol
_atom_site_fract_x
_atom_site_fract_y
_atom_site_fract_z
_atom_site_U_iso_or_equiv
_atom_site_adp_type
_atom_site_occupancy
_atom_site_site_symmetry_order
_atom_site_calc_flag
_atom_site_refinement_flags_posn
_atom_site_refinement_flags_adp
C1 C 0.60060(14) 0.44291(12) 0.82114(14) 0.0224(5) Uani 1 1 d . .
C1A C 0.78245(15) 0.42219(13) 0.92212(14) 0.0266(5) Uani 1 1 d . .
H1AA H 0.8354 0.3829 0.9208 0.032 Uiso 1 1 calc R U
H1AB H 0.7479 0.4028 0.9630 0.032 Uiso 1 1 calc R U
C1S C 0.86418(14) 0.40676(11) 0.68511(14) 0.0220(5) Uani 1 1 d . .
C2 C 0.55361(16) 0.45647(12) 0.88501(15) 0.0255(5) Uani 1 1 d . .
H2 H 0.5929 0.4567 0.9454 0.031 Uiso 1 1 calc R U
C2A C 0.83706(16) 0.49997(13) 0.95700(14) 0.0295(5) Uani 1 1 d . .
H2AA H 0.9033 0.5025 0.9447 0.035 Uiso 1 1 calc R U
H2AB H 0.7930 0.5442 0.9261 0.035 Uiso 1 1 calc R U
C2S C 0.83125(15) 0.39323(12) 0.59096(14) 0.0243(5) Uani 1 1 d . .
C3 C 0.44817(15) 0.46932(12) 0.85616(15) 0.0258(5) Uani 1 1 d . .
H3 H 0.4147 0.4796 0.8978 0.031 Uiso 1 1 calc R U
C3A C 0.85860(15) 0.50873(13) 1.05388(15) 0.0270(5) Uani 1 1 d . .
C3S C 0.94392(15) 0.39357(12) 0.59563(15) 0.0253(5) Uani 1 1 d . .
C4 C 0.38802(15) 0.46770(12) 0.76669(15) 0.0235(5) Uani 1 1 d . .
C4S C 0.97129(15) 0.40601(11) 0.69148(14) 0.0221(5) Uani 1 1 d . .
C5 C 0.43777(14) 0.45517(12) 0.70232(14) 0.0235(5) Uani 1 1 d . .
C6 C 0.54687(14) 0.44330(12) 0.73302(14) 0.0217(4) Uani 1 1 d . .
C7 C 0.62171(14) 0.42702(12) 0.68313(13) 0.0211(4) Uani 1 1 d . .
C8 C 0.72607(14) 0.42206(12) 0.75801(14) 0.0221(5) Uani 1 1 d . .
C9 C 0.62435(15) 0.49459(12) 0.62144(14) 0.0251(5) Uani 1 1 d . .
H9A H 0.5547 0.5026 0.5793 0.038 Uiso 1 1 calc R U
H9B H 0.6726 0.4816 0.5902 0.038 Uiso 1 1 calc R U
H9C H 0.6475 0.5428 0.6553 0.038 Uiso 1 1 calc R U
C10 C 0.59680(16) 0.34668(12) 0.63658(15) 0.0287(5) Uani 1 1 d . .
H10A H 0.5974 0.3058 0.6793 0.043 Uiso 1 1 calc R U
H10B H 0.6491 0.3345 0.6092 0.043 Uiso 1 1 calc R U
H10C H 0.5281 0.3488 0.5917 0.043 Uiso 1 1 calc R U
C11 C 0.82475(14) 0.41555(12) 0.75566(14) 0.0236(5) Uani 1 1 d . .
H11 H 0.8769 0.4172 0.8115 0.028 Uiso 1 1 calc R U
C12 C 0.27832(15) 0.47601(11) 0.73917(15) 0.0261(5) Uani 1 1 d . .
H12 H 0.2451 0.4844 0.7814 0.031 Uiso 1 1 calc R U
C13 C 0.22016(15) 0.47214(12) 0.65292(16) 0.0285(5) Uani 1 1 d . .
H13 H 0.1467 0.4761 0.6356 0.034 Uiso 1 1 calc R U
C14 C 0.26890(15) 0.46223(12) 0.58959(16) 0.0288(5) Uani 1 1 d . .
H14 H 0.2281 0.4612 0.5295 0.035 Uiso 1 1 calc R U
C15 C 0.37449(15) 0.45403(12) 0.61337(15) 0.0270(5) Uani 1 1 d . .
H15 H 0.4057 0.4475 0.5695 0.032 Uiso 1 1 calc R U
C16 C 0.68567(15) 0.31994(12) 0.33259(15) 0.0247(5) Uani 1 1 d . .
H16A H 0.7177 0.3456 0.3899 0.030 Uiso 1 1 calc R U
H16B H 0.6599 0.3620 0.2886 0.030 Uiso 1 1 calc R U
C17 C 0.59354(15) 0.27212(12) 0.33627(15) 0.0272(5) Uani 1 1 d . .
H17A H 0.6176 0.2289 0.3790 0.033 Uiso 1 1 calc R U
H17B H 0.5573 0.2487 0.2784 0.033 Uiso 1 1 calc R U
C18 C 0.51912(15) 0.32555(13) 0.36315(15) 0.0282(5) Uani 1 1 d . .
H18A H 0.5573 0.3517 0.4190 0.034 Uiso 1 1 calc R U
H18B H 0.4926 0.3669 0.3184 0.034 Uiso 1 1 calc R U
C19 C 0.42775(17) 0.27992(14) 0.37358(19) 0.0418(6) Uani 1 1 d . .
H19A H 0.3865 0.2575 0.3172 0.063 Uiso 1 1 calc R U
H19B H 0.3843 0.3154 0.3942 0.063 Uiso 1 1 calc R U
H19C H 0.4538 0.2375 0.4160 0.063 Uiso 1 1 calc R U
C20 C 0.73007(15) 0.24196(12) 0.21803(14) 0.0255(5) Uani 1 1 d . .
H20A H 0.6733 0.2044 0.2139 0.031 Uiso 1 1 calc R U
H20B H 0.7869 0.2122 0.2072 0.031 Uiso 1 1 calc R U
C21 C 0.69017(16) 0.30320(13) 0.14613(14) 0.0296(5) Uani 1 1 d . .
H21A H 0.6241 0.3255 0.1483 0.035 Uiso 1 1 calc R U
H21B H 0.7411 0.3465 0.1556 0.035 Uiso 1 1 calc R U
C22 C 0.67277(19) 0.26651(14) 0.05688(16) 0.0367(6) Uani 1 1 d . .
H22A H 0.6329 0.3037 0.0112 0.044 Uiso 1 1 calc R U
H22B H 0.6305 0.2183 0.0517 0.044 Uiso 1 1 calc R U
C23 C 0.7733(2) 0.24559(16) 0.04062(19) 0.0534(8) Uani 1 1 d . .
H23A H 0.7575 0.2276 -0.0197 0.080 Uiso 1 1 calc R U
H23B H 0.8089 0.2037 0.0807 0.080 Uiso 1 1 calc R U
H23C H 0.8181 0.2921 0.0504 0.080 Uiso 1 1 calc R U
C24 C 0.85850(15) 0.33238(12) 0.32229(16) 0.0283(5) Uani 1 1 d . .
H24A H 0.8299 0.3797 0.2871 0.034 Uiso 1 1 calc R U
H24B H 0.8840 0.3488 0.3843 0.034 Uiso 1 1 calc R U
C25 C 0.95067(16) 0.30436(14) 0.29813(18) 0.0375(6) Uani 1 1 d . .
H25A H 0.9280 0.2888 0.2359 0.045 Uiso 1 1 calc R U
H25B H 0.9828 0.2582 0.3340 0.045 Uiso 1 1 calc R U
C26 C 1.02924(18) 0.37170(15) 0.3145(2) 0.0495(8) Uani 1 1 d . .
H26A H 0.9938 0.4192 0.2834 0.059 Uiso 1 1 calc R U
H26B H 1.0551 0.3838 0.3777 0.059 Uiso 1 1 calc R U
C27 C 1.1209(2) 0.35264(18) 0.2846(2) 0.0700(10) Uani 1 1 d . .
H27A H 1.0965 0.3450 0.2212 0.105 Uiso 1 1 calc R U
H27B H 1.1547 0.3045 0.3134 0.105 Uiso 1 1 calc R U
H27C H 1.1707 0.3962 0.2999 0.105 Uiso 1 1 calc R U
C28 C 0.80552(15) 0.20366(12) 0.37035(14) 0.0258(5) Uani 1 1 d . .
H28A H 0.7484 0.1648 0.3565 0.031 Uiso 1 1 calc R U
H28B H 0.8646 0.1787 0.3578 0.031 Uiso 1 1 calc R U
C29 C 0.83868(17) 0.22234(13) 0.46711(15) 0.0317(5) Uani 1 1 d . .
H29A H 0.7795 0.2458 0.4807 0.038 Uiso 1 1 calc R U
H29B H 0.8954 0.2616 0.4816 0.038 Uiso 1 1 calc R U
C30 C 0.87545(17) 0.14964(13) 0.52302(15) 0.0310(5) Uani 1 1 d . .
H30A H 0.9424 0.1319 0.5181 0.037 Uiso 1 1 calc R U
H30B H 0.8243 0.1068 0.5013 0.037 Uiso 1 1 calc R U
C31 C 0.8891(2) 0.16608(15) 0.61872(16) 0.0413(6) Uani 1 1 d . .
H31A H 0.8218 0.1797 0.6243 0.062 Uiso 1 1 calc R U
H31B H 0.9375 0.2100 0.6396 0.062 Uiso 1 1 calc R U
H31C H 0.9168 0.1192 0.6536 0.062 Uiso 1 1 calc R U
N1 N 0.70605(12) 0.42784(10) 0.83573(11) 0.0244(4) Uani 1 1 d . .
N2 N 0.76967(12) 0.27410(10) 0.31035(12) 0.0237(4) Uani 1 1 d . .
O1A O 0.92604(11) 0.56412(10) 1.08943(10) 0.0341(4) Uani 1 1 d . .
H1A H 0.9316 0.5690 1.1423 0.051 Uiso 1 1 calc R U
O1S O 0.74911(10) 0.38325(9) 0.53072(10) 0.0312(4) Uani 1 1 d . .
O2A O 0.81416(15) 0.47026(11) 1.09341(12) 0.0538(5) Uani 1 1 d . .
O2S O 0.98962(11) 0.38536(10) 0.54281(10) 0.0345(4) Uani 1 1 d . .
O3S O 1.05639(10) 0.41225(9) 0.75290(10) 0.0282(4) Uani 1 1 d . .

loop_
_atom_site_aniso_label
_atom_site_aniso_U_11
_atom_site_aniso_U_22
_atom_site_aniso_U_33
_atom_site_aniso_U_23
_atom_site_aniso_U_13
_atom_site_aniso_U_12
C1 0.0203(9) 0.0234(11) 0.0235(12) 0.0005(9) 0.0073(8) -0.0022(8)
C1A 0.0223(10) 0.0339(12) 0.0221(12) 0.0032(10) 0.0053(8) 0.0013(9)
C1S 0.0187(9) 0.0208(10) 0.0260(13) -0.0003(9) 0.0065(8) 0.0011(8)
C2 0.0276(10) 0.0272(11) 0.0222(12) -0.0014(10) 0.0089(9) -0.0024(9)
C2A 0.0239(10) 0.0372(12) 0.0261(13) 0.0016(11) 0.0066(9) -0.0027(9)
C2S 0.0217(10) 0.0244(11) 0.0270(13) -0.0043(10) 0.0085(9) -0.0006(8)
C3 0.0268(10) 0.0257(11) 0.0302(14) -0.0020(10) 0.0168(9) -0.0012(8)
C3A 0.0216(10) 0.0336(12) 0.0250(13) -0.0009(10) 0.0066(9) -0.0002(9)
C3S 0.0220(10) 0.0244(11) 0.0301(14) -0.0053(10) 0.0096(9) -0.0010(8)
C4 0.0216(10) 0.0182(10) 0.0326(14) 0.0010(10) 0.0116(9) -0.0018(8)
C4S 0.0203(9) 0.0195(10) 0.0262(13) -0.0009(9) 0.0072(8) 0.0003(8)
C5 0.0202(10) 0.0204(10) 0.0310(13) 0.0002(10) 0.0100(9) -0.0013(8)
C6 0.0203(9) 0.0219(10) 0.0234(12) -0.0014(9) 0.0077(8) -0.0030(8)
C7 0.0184(9) 0.0229(10) 0.0211(12) -0.0011(9) 0.0053(8) 0.0011(8)
C8 0.0214(10) 0.0212(10) 0.0234(12) 0.0006(9) 0.0069(8) -0.0007(8)
C9 0.0202(9) 0.0290(11) 0.0269(13) 0.0013(10) 0.0089(9) 0.0004(8)
C10 0.0222(10) 0.0305(12) 0.0332(14) -0.0057(11) 0.0087(9) -0.0012(9)
C11 0.0176(9) 0.0286(11) 0.0213(12) 0.0004(10) 0.0018(8) 0.0019(8)
C12 0.0241(10) 0.0198(10) 0.0385(15) -0.0002(10) 0.0158(10) -0.0011(8)
C13 0.0171(10) 0.0241(11) 0.0434(16) 0.0025(11) 0.0088(10) -0.0015(8)
C14 0.0217(10) 0.0279(11) 0.0332(14) -0.0003(10) 0.0043(9) -0.0022(8)
C15 0.0215(10) 0.0302(12) 0.0283(13) -0.0009(10) 0.0066(9) -0.0021(8)
C16 0.0241(10) 0.0214(10) 0.0284(13) -0.0035(10) 0.0084(9) 0.0010(8)
C17 0.0240(10) 0.0251(11) 0.0314(14) -0.0012(10) 0.0078(9) 0.0004(8)
C18 0.0230(10) 0.0287(11) 0.0329(14) -0.0008(10) 0.0094(9) 0.0017(9)
C19 0.0313(12) 0.0368(13) 0.0626(19) -0.0001(13) 0.0227(12) -0.0013(10)
C20 0.0232(10) 0.0255(11) 0.0272(13) -0.0048(10) 0.0076(9) -0.0019(8)
C21 0.0263(11) 0.0309(12) 0.0311(14) 0.0000(11) 0.0090(9) 0.0020(9)
C22 0.0480(14) 0.0349(13) 0.0290(15) 0.0006(11) 0.0154(11) -0.0056(11)
C23 0.081(2) 0.0434(16) 0.0510(19) 0.0130(14) 0.0421(16) 0.0179(14)
C24 0.0220(10) 0.0233(11) 0.0380(14) -0.0043(10) 0.0077(9) -0.0048(8)
C25 0.0238(11) 0.0329(12) 0.0557(17) -0.0089(12) 0.0129(10) -0.0034(9)
C26 0.0282(12) 0.0438(15) 0.080(2) -0.0178(15) 0.0228(13) -0.0108(11)
C27 0.0412(16) 0.0615(19) 0.117(3) -0.027(2) 0.0398(18) -0.0192(14)
C28 0.0237(10) 0.0230(11) 0.0285(13) -0.0014(10) 0.0055(9) 0.0020(8)
C29 0.0306(11) 0.0269(11) 0.0310(14) -0.0048(10) 0.0014(10) 0.0032(9)
C30 0.0305(11) 0.0298(12) 0.0297(14) -0.0035(11) 0.0058(10) 0.0023(9)
C31 0.0506(15) 0.0362(14) 0.0322(16) -0.0013(12) 0.0069(12) 0.0056(11)
N1 0.0188(8) 0.0343(10) 0.0194(10) -0.0002(8) 0.0052(7) 0.0010(7)
N2 0.0190(8) 0.0231(9) 0.0278(11) -0.0025(8) 0.0062(7) -0.0003(7)
O1A 0.0287(8) 0.0471(10) 0.0248(9) -0.0074(8) 0.0065(7) -0.0116(7)
O1S 0.0228(7) 0.0413(9) 0.0266(9) -0.0079(7) 0.0040(6) 0.0018(7)
O2A 0.0720(13) 0.0640(13) 0.0321(11) -0.0125(10) 0.0263(10) -0.0367(10)
O2S 0.0251(8) 0.0491(10) 0.0324(10) -0.0144(8) 0.0135(7) -0.0067(7)
O3S 0.0192(7) 0.0360(8) 0.0275(9) -0.0036(7) 0.0052(6) -0.0010(6)

loop_
_atom_type_symbol
_atom_type_description
_atom_type_scat_dispersion_real
_atom_type_scat_dispersion_imag
_atom_type_scat_source
C C 0.0033 0.0016 'International Tables Vol C Tables 4.2.6.8 and 6.1.1.4'
H H 0.0000 0.0000 'International Tables Vol C Tables 4.2.6.8 and 6.1.1.4'
N N 0.0061 0.0033 'International Tables Vol C Tables 4.2.6.8 and 6.1.1.4'
O O 0.0106 0.0060 'International Tables Vol C Tables 4.2.6.8 and 6.1.1.4'

loop_
_geom_angle_atom_site_label_1
_geom_angle_atom_site_label_2
_geom_angle_atom_site_label_3
_geom_angle
C6 C1 N1 109.96(18)
C6 C1 C2 123.32(19)
N1 C1 C2 126.72(19)
N1 C1A C2A 114.04(18)
N1 C1A H1AA 108.7
C2A C1A H1AA 108.7
N1 C1A H1AB 108.7
C2A C1A H1AB 108.7
H1AA C1A H1AB 107.6
C11 C1S C4S 126.22(18)
C11 C1S C2S 142.12(18)
C4S C1S C2S 91.61(16)
C3 C2 C1 117.1(2)
C3 C2 H2 121.4
C1 C2 H2 121.4
C3A C2A C1A 111.96(18)
C3A C2A H2AA 109.2
C1A C2A H2AA 109.2
C3A C2A H2AB 109.2
C1A C2A H2AB 109.2
H2AA C2A H2AB 107.9
O1S C2S C1S 137.43(19)
O1S C2S C3S 133.1(2)
C1S C2S C3S 89.46(16)
C2 C3 C4 122.3(2)
C2 C3 H3 118.9
C4 C3 H3 118.9
O2A C3A O1A 123.9(2)
O2A C3A C2A 122.7(2)
O1A C3A C2A 113.37(19)
O2S C3S C4S 137.54(19)
O2S C3S C2S 135.1(2)
C4S C3S C2S 87.31(16)
C3 C4 C12 121.0(2)
C3 C4 C5 119.74(18)
C12 C4 C5 119.2(2)
O3S C4S C1S 135.1(2)
O3S C4S C3S 133.25(18)
C1S C4S C3S 91.61(16)
C15 C5 C6 124.8(2)
C15 C5 C4 117.86(18)
C6 C5 C4 117.30(19)
C1 C6 C5 120.18(19)
C1 C6 C7 109.32(17)
C5 C6 C7 130.46(19)
C6 C7 C9 112.05(16)
C6 C7 C8 101.45(17)
C9 C7 C8 109.97(16)
C6 C7 C10 110.05(16)
C9 C7 C10 113.14(18)
C8 C7 C10 109.55(16)
C11 C8 N1 121.79(18)
C11 C8 C7 130.32(19)
N1 C8 C7 107.87(16)
C7 C9 H9A 109.5
C7 C9 H9B 109.5
H9A C9 H9B 109.5
C7 C9 H9C 109.5
H9A C9 H9C 109.5
H9B C9 H9C 109.5
C7 C10 H10A 109.5
C7 C10 H10B 109.5
H10A C10 H10B 109.5
C7 C10 H10C 109.5
H10A C10 H10C 109.5
H10B C10 H10C 109.5
C8 C11 C1S 132.02(19)
C8 C11 H11 114.0
C1S C11 H11 114.0
C13 C12 C4 120.9(2)
C13 C12 H12 119.6
C4 C12 H12 119.6
C12 C13 C14 120.02(19)
C12 C13 H13 120.0
C14 C13 H13 120.0
C15 C14 C13 120.9(2)
C15 C14 H14 119.5
C13 C14 H14 119.5
C14 C15 C5 121.1(2)
C14 C15 H15 119.5
C5 C15 H15 119.5
C17 C16 N2 115.69(16)
C17 C16 H16A 108.4
N2 C16 H16A 108.4
C17 C16 H16B 108.4
N2 C16 H16B 108.4
H16A C16 H16B 107.4
C16 C17 C18 109.29(17)
C16 C17 H17A 109.8
C18 C17 H17A 109.8
C16 C17 H17B 109.8
C18 C17 H17B 109.8
H17A C17 H17B 108.3
C19 C18 C17 111.94(18)
C19 C18 H18A 109.2
C17 C18 H18A 109.2
C19 C18 H18B 109.2
C17 C18 H18B 109.2
H18A C18 H18B 107.9
C18 C19 H19A 109.5
C18 C19 H19B 109.5
H19A C19 H19B 109.5
C18 C19 H19C 109.5
H19A C19 H19C 109.5
H19B C19 H19C 109.5
N2 C20 C21 115.51(17)
N2 C20 H20A 108.4
C21 C20 H20A 108.4
N2 C20 H20B 108.4
C21 C20 H20B 108.4
H20A C20 H20B 107.5
C22 C21 C20 110.63(18)
C22 C21 H21A 109.5
C20 C21 H21A 109.5
C22 C21 H21B 109.5
C20 C21 H21B 109.5
H21A C21 H21B 108.1
C21 C22 C23 113.2(2)
C21 C22 H22A 108.9
C23 C22 H22A 108.9
C21 C22 H22B 108.9
C23 C22 H22B 108.9
H22A C22 H22B 107.7
C22 C23 H23A 109.5
C22 C23 H23B 109.5
H23A C23 H23B 109.5
C22 C23 H23C 109.5
H23A C23 H23C 109.5
H23B C23 H23C 109.5
C25 C24 N2 117.11(17)
C25 C24 H24A 108.0
N2 C24 H24A 108.0
C25 C24 H24B 108.0
N2 C24 H24B 108.0
H24A C24 H24B 107.3
C24 C25 C26 108.31(19)
C24 C25 H25A 110.0
C26 C25 H25A 110.0
C24 C25 H25B 110.0
C26 C25 H25B 110.0
H25A C25 H25B 108.4
C27 C26 C25 112.9(2)
C27 C26 H26A 109.0
C25 C26 H26A 109.0
C27 C26 H26B 109.0
C25 C26 H26B 109.0
H26A C26 H26B 107.8
C26 C27 H27A 109.5
C26 C27 H27B 109.5
H27A C27 H27B 109.5
C26 C27 H27C 109.5
H27A C27 H27C 109.5
H27B C27 H27C 109.5
C29 C28 N2 114.90(17)
C29 C28 H28A 108.5
N2 C28 H28A 108.5
C29 C28 H28B 108.5
N2 C28 H28B 108.5
H28A C28 H28B 107.5
C28 C29 C30 112.01(18)
C28 C29 H29A 109.2
C30 C29 H29A 109.2
C28 C29 H29B 109.2
C30 C29 H29B 109.2
H29A C29 H29B 107.9
C29 C30 C31 111.34(19)
C29 C30 H30A 109.4
C31 C30 H30A 109.4
C29 C30 H30B 109.4
C31 C30 H30B 109.4
H30A C30 H30B 108.0
C30 C31 H31A 109.5
C30 C31 H31B 109.5
H31A C31 H31B 109.5
C30 C31 H31C 109.5
H31A C31 H31C 109.5
H31B C31 H31C 109.5
C8 N1 C1 111.15(16)
C8 N1 C1A 125.73(17)
C1 N1 C1A 123.09(18)
C20 N2 C28 106.45(15)
C20 N2 C16 111.56(15)
C28 N2 C16 111.07(16)
C20 N2 C24 111.59(17)
C28 N2 C24 110.87(15)
C16 N2 C24 105.39(15)
C3A O1A H1A 109.5

loop_
_geom_bond_atom_site_label_1
_geom_bond_atom_site_label_2
_geom_bond_distance
C1 C6 1.375(3)
C1 N1 1.403(2)
C1 C2 1.407(3)
C1A N1 1.448(3)
C1A C2A 1.533(3)
C1A H1AA 0.9900
C1A H1AB 0.9900
C1S C11 1.425(3)
C1S C4S 1.432(3)
C1S C2S 1.462(3)
C2 C3 1.376(3)
C2 H2 0.9500
C2A C3A 1.509(3)
C2A H2AA 0.9900
C2A H2AB 0.9900
C2S O1S 1.232(2)
C2S C3S 1.515(3)
C3 C4 1.413(3)
C3 H3 0.9500
C3A O2A 1.211(3)
C3A O1A 1.311(2)
C3S O2S 1.224(3)
C3S C4S 1.490(3)
C4 C12 1.422(3)
C4 C5 1.438(3)
C4S O3S 1.261(2)
C5 C15 1.417(3)
C5 C6 1.420(3)
C6 C7 1.524(3)
C7 C9 1.533(3)
C7 C8 1.540(3)
C7 C10 1.545(3)
C8 C11 1.365(3)
C8 N1 1.380(3)
C9 H9A 0.9800
C9 H9B 0.9800
C9 H9C 0.9800
C10 H10A 0.9800
C10 H10B 0.9800
C10 H10C 0.9800
C11 H11 0.9500
C12 C13 1.364(3)
C12 H12 0.9500
C13 C14 1.407(3)
C13 H13 0.9500
C14 C15 1.371(3)
C14 H14 0.9500
C15 H15 0.9500
C16 C17 1.516(3)
C16 N2 1.526(2)
C16 H16A 0.9900
C16 H16B 0.9900
C17 C18 1.530(3)
C17 H17A 0.9900
C17 H17B 0.9900
C18 C19 1.526(3)
C18 H18A 0.9900
C18 H18B 0.9900
C19 H19A 0.9800
C19 H19B 0.9800
C19 H19C 0.9800
C20 N2 1.517(3)
C20 C21 1.525(3)
C20 H20A 0.9900
C20 H20B 0.9900
C21 C22 1.523(3)
C21 H21A 0.9900
C21 H21B 0.9900
C22 C23 1.523(3)
C22 H22A 0.9900
C22 H22B 0.9900
C23 H23A 0.9800
C23 H23B 0.9800
C23 H23C 0.9800
C24 C25 1.514(3)
C24 N2 1.529(2)
C24 H24A 0.9900
C24 H24B 0.9900
C25 C26 1.532(3)
C25 H25A 0.9900
C25 H25B 0.9900
C26 C27 1.520(4)
C26 H26A 0.9900
C26 H26B 0.9900
C27 H27A 0.9800
C27 H27B 0.9800
C27 H27C 0.9800
C28 C29 1.518(3)
C28 N2 1.520(3)
C28 H28A 0.9900
C28 H28B 0.9900
C29 C30 1.518(3)
C29 H29A 0.9900
C29 H29B 0.9900
C30 C31 1.528(3)
C30 H30A 0.9900
C30 H30B 0.9900
C31 H31A 0.9800
C31 H31B 0.9800
C31 H31C 0.9800
O1A H1A 0.8400

loop_
_geom_hbond_atom_site_label_D
_geom_hbond_atom_site_label_H
_geom_hbond_atom_site_label_A
_geom_hbond_distance_DH
_geom_hbond_distance_HA
_geom_hbond_distance_DA
_geom_hbond_angle_DHA
_geom_hbond_site_symmetry_A
O1A H1A O3S 0.84 1.69 2.523(2) 174.7 3_767

loop_
_geom_torsion_atom_site_label_1
_geom_torsion_atom_site_label_2
_geom_torsion_atom_site_label_3
_geom_torsion_atom_site_label_4
_geom_torsion
C6 C1 C2 C3 1.1(3)
N1 C1 C2 C3 -179.35(19)
N1 C1A C2A C3A 143.46(18)
C11 C1S C2S O1S 0.0(5)
C4S C1S C2S O1S 177.4(3)
C11 C1S C2S C3S -178.3(3)
C4S C1S C2S C3S -0.91(16)
C1 C2 C3 C4 1.2(3)
C1A C2A C3A O2A -18.4(3)
C1A C2A C3A O1A 164.52(18)
O1S C2S C3S O2S 1.1(4)
C1S C2S C3S O2S 179.5(3)
O1S C2S C3S C4S -177.5(2)
C1S C2S C3S C4S 0.87(15)
C2 C3 C4 C12 175.79(19)
C2 C3 C4 C5 -2.4(3)
C11 C1S C4S O3S -0.3(4)
C2S C1S C4S O3S -178.3(2)
C11 C1S C4S C3S 178.9(2)
C2S C1S C4S C3S 0.92(16)
O2S C3S C4S O3S -0.2(4)
C2S C3S C4S O3S 178.4(2)
O2S C3S C4S C1S -179.5(3)
C2S C3S C4S C1S -0.89(16)
C3 C4 C5 C15 -179.96(19)
C12 C4 C5 C15 1.8(3)
C3 C4 C5 C6 1.2(3)
C12 C4 C5 C6 -176.97(18)
N1 C1 C6 C5 178.19(17)
C2 C1 C6 C5 -2.2(3)
N1 C1 C6 C7 0.1(2)
C2 C1 C6 C7 179.70(18)
C15 C5 C6 C1 -177.8(2)
C4 C5 C6 C1 1.0(3)
C15 C5 C6 C7 -0.1(3)
C4 C5 C6 C7 178.59(19)
C1 C6 C7 C9 -120.16(19)
C5 C6 C7 C9 62.0(3)
C1 C6 C7 C8 -2.9(2)
C5 C6 C7 C8 179.3(2)
C1 C6 C7 C10 113.03(19)
C5 C6 C7 C10 -64.8(3)
C6 C7 C8 C11 -173.4(2)
C9 C7 C8 C11 -54.6(3)
C10 C7 C8 C11 70.3(3)
C6 C7 C8 N1 4.7(2)
C9 C7 C8 N1 123.50(18)
C10 C7 C8 N1 -111.56(19)
N1 C8 C11 C1S 178.0(2)
C7 C8 C11 C1S -4.1(4)
C4S C1S C11 C8 175.4(2)
C2S C1S C11 C8 -7.9(5)
C3 C4 C12 C13 -178.1(2)
C5 C4 C12 C13 0.1(3)
C4 C12 C13 C14 -2.0(3)
C12 C13 C14 C15 1.9(3)
C13 C14 C15 C5 0.1(3)
C6 C5 C15 C14 176.77(19)
C4 C5 C15 C14 -1.9(3)
N2 C16 C17 C18 177.51(18)
C16 C17 C18 C19 -176.5(2)
N2 C20 C21 C22 168.85(17)
C20 C21 C22 C23 -71.0(2)
N2 C24 C25 C26 179.6(2)
C24 C25 C26 C27 -174.7(3)
N2 C28 C29 C30 -178.87(17)
C28 C29 C30 C31 -169.34(19)
C11 C8 N1 C1 173.23(19)
C7 C8 N1 C1 -5.1(2)
C11 C8 N1 C1A -4.7(3)
C7 C8 N1 C1A 176.97(18)
C6 C1 N1 C8 3.2(2)
C2 C1 N1 C8 -176.3(2)
C6 C1 N1 C1A -178.76(19)
C2 C1 N1 C1A 1.7(3)
C2A C1A N1 C8 85.5(3)
C2A C1A N1 C1 -92.2(2)
C21 C20 N2 C28 -179.72(17)
C21 C20 N2 C16 59.0(2)
C21 C20 N2 C24 -58.6(2)
C29 C28 N2 C20 -174.34(17)
C29 C28 N2 C16 -52.7(2)
C29 C28 N2 C24 64.1(2)
C17 C16 N2 C20 65.8(2)
C17 C16 N2 C28 -52.8(2)
C17 C16 N2 C24 -172.91(19)
C25 C24 N2 C20 -54.4(2)
C25 C24 N2 C28 64.1(3)
C25 C24 N2 C16 -175.7(2)
